data_2208194
loop_
_publ_author_name
'Charkin, Dmitri O.'
'Plachinda, Pavel A.'
'Pervukhina, Natalie V.'
'Borisov, Stanislav V.'
'Magarill, Svetlana A.'

_publ_section_title
;
 PbCl(ReO~4~), a derivative of the matlockite (PbFCl) structure
;
_journal_coeditor_code WM6124
_journal_issue 2
_journal_name_full 'Acta Crystallographica Section E'
_journal_page_first i23
_journal_page_last i25
_journal_paper_doi 10.1107/S1600536805042613
_journal_volume 62
_journal_year 2006
_chemical_formula_iupac 'Pb Cl (Re O4) Cl'
_chemical_formula_structural 'Pb (Re O4) Cl'
_chemical_formula_sum 'Cl O4 Pb Re'
_chemical_formula_weight 492.84
_chemical_name_systematic
;
Lead(II) perrhenate(VII) chloride
;
_space_group_IT_number 31
_symmetry_cell_setting orthorhombic
_symmetry_space_group_name_Hall 'P 2ac -2'
_symmetry_space_group_name_H-M 'P m n 21'
_atom_sites_solution_primary direct
_atom_sites_solution_secondary difmap
_audit_creation_method SHELXL-97
_cell_angle_alpha 90.00
_cell_angle_beta 90.00
_cell_angle_gamma 90.00
_cell_formula_units_Z 2
_cell_length_a 5.6800(3)
_cell_length_b 9.4389(5)
_cell_length_c 4.4656(2)
_cell_measurement_reflns_used 2115
_cell_measurement_temperature 173(2)
_cell_measurement_theta_max 32.58
_cell_measurement_theta_min 4.19
_cell_volume 239.41(2)
_computing_cell_refinement 'SAINT (Bruker, 2004)'
_computing_data_collection 'APEX2 (Bruker, 2004)'
_computing_data_reduction SAINT
_computing_molecular_graphics 'ORTEPIII (Burnett & Johnson, 1996) and DIAMOND (Brandenburg, 2001)'
_computing_publication_material SHELXL97
_computing_structure_refinement 'SHELXL97 (Sheldrick, 1997)'
_computing_structure_solution 'SIR97 (Altomare <i>et al.</i>,  1999)'
_diffrn_ambient_temperature 173(2)
_diffrn_detector_area_resol_mean 25
_diffrn_measured_fraction_theta_full 0.985
_diffrn_measured_fraction_theta_max 0.989
_diffrn_measurement_device_type 'Bruker--Nonius X8 Apex CCD area-detector'
_diffrn_measurement_method \f
_diffrn_radiation_monochromator graphite
_diffrn_radiation_source 'fine-focus sealed tube'
_diffrn_radiation_type MoK\a
_diffrn_radiation_wavelength 0.71073
_diffrn_reflns_av_R_equivalents 0.0419
_diffrn_reflns_av_sigmaI/netI 0.0425
_diffrn_reflns_limit_h_max 7
_diffrn_reflns_limit_h_min -7
_diffrn_reflns_limit_k_max 12
_diffrn_reflns_limit_k_min -12
_diffrn_reflns_limit_l_max 5
_diffrn_reflns_limit_l_min -5
_diffrn_reflns_number 1798
_diffrn_reflns_theta_full 25.00
_diffrn_reflns_theta_max 28.278
_diffrn_reflns_theta_min 5.05
_diffrn_standards_decay_% 0
_diffrn_standards_number 0
_exptl_absorpt_coefficient_mu 60.822
_exptl_absorpt_correction_T_max 0.163
_exptl_absorpt_correction_T_min 0.016
_exptl_absorpt_correction_type numerical
_exptl_absorpt_process_details '(XPREP in SHELXTL; Bruker, 2004)'
_exptl_crystal_colour black
_exptl_crystal_density_diffrn 6.837
_exptl_crystal_density_method 'not measured'
_exptl_crystal_description prism
_exptl_crystal_F_000 412
_exptl_crystal_size_max 0.07
_exptl_crystal_size_mid 0.06
_exptl_crystal_size_min 0.03
_refine_diff_density_max 5.683
_refine_diff_density_min -2.204
_refine_ls_abs_structure_details 'Flack (1983), 160 Friedel pairs'
_refine_ls_abs_structure_Flack 0.07(2)
_refine_ls_extinction_coef 0.109(7)
_refine_ls_extinction_expression Fc^*^=kFc[1+0.001xFc^2^\l^3^/sin(2\q)]^-1/4^
_refine_ls_extinction_method SHELXL97
_refine_ls_goodness_of_fit_ref 1.271
_refine_ls_matrix_type full
_refine_ls_number_parameters 41
_refine_ls_number_reflns 518
_refine_ls_number_restraints 1
_refine_ls_restrained_S_all 1.265
_refine_ls_R_factor_all 0.0349
_refine_ls_R_factor_gt 0.0348
_refine_ls_shift/su_max 0.000
_refine_ls_shift/su_mean 0.000
_refine_ls_structure_factor_coef Fsqd
_refine_ls_weighting_details 'w=1/[\s^2^(Fo^2^)+(0.0539P)^2^+0.5031P] where P=(Fo^2^+2Fc^2^)/3'
_refine_ls_weighting_scheme calc
_refine_ls_wR_factor_gt 0.0886
_refine_ls_wR_factor_ref 0.0886
_reflns_number_gt 517
_reflns_number_total 518
_reflns_threshold_expression I>2\s(I)
_cod_data_source_file wm6124.cif
_cod_data_source_block I
_cod_depositor_comments
;
The following automatic conversions were performed:
'_symmetry_cell_setting' value 'Orthorhombic' changed to 'orthorhombic'
according to '/home/saulius/struct/CIF-dictionaries/cif_core.dic'
dictionary named 'cif_core.dic' version 2.4.1 from
2010-06-29.

'_geom_bond_publ_flag' value 'Yes' changed to 'yes' according
to '/home/saulius/struct/CIF-dictionaries/cif_core.dic' dictionary named
'cif_core.dic' version 2.4.1 from 2010-06-29 (9
times).

'_geom_angle_publ_flag' value 'Yes' changed to 'yes' according to
'/home/saulius/struct/CIF-dictionaries/cif_core.dic' dictionary named
'cif_core.dic' version 2.4.1 from 2010-06-29 (6 times).

Automatic conversion script
Id: cif_fix_enum 1527 2010-12-29 10:47:43Z saulius 

The following automatic conversions were performed:

'_symmetry_cell_setting' value 'Orthorhombic' changed to
'orthorhombic' according to
/home/saulius/struct/CIF-dictionaries/cif_core.dic dictionary named
'cif_core.dic' version 2.4.1 from 2010-06-29.

'_geom_bond_publ_flag'
value 'Yes' changed to 'yes' according to
/home/saulius/struct/CIF-dictionaries/cif_core.dic dictionary named
'cif_core.dic' version 2.4.1 from 2010-06-29 (9
times).

'_geom_angle_publ_flag' value 'Yes' changed to 'yes'
according to /home/saulius/struct/CIF-dictionaries/cif_core.dic
dictionary named 'cif_core.dic' version 2.4.1 from 2010-06-29 (6
times).

Automatic conversion script
Id: cif_fix_values 1715 2011-07-08 13:25:40Z adriana 
;
_cod_database_code 2208194
_cod_database_fobs_code 2208194

loop_
_symmetry_equiv_pos_as_xyz
'x, y, z'
'-x+1/2, -y, z+1/2'
'-x, y, z'
'x+1/2, -y, z+1/2'

loop_
_atom_site_label
_atom_site_fract_x
_atom_site_fract_y
_atom_site_fract_z
_atom_site_U_iso_or_equiv
_atom_site_adp_type
_atom_site_calc_flag
_atom_site_refinement_flags
_atom_site_occupancy
_atom_site_type_symbol
Re 0.0000 0.13176(7) 0.24821(17) 0.0087(3) Uani d S 1 Re
Pb 0.5000 0.32266(9) -0.2844(3) 0.0198(4) Uani d S 1 Pb
Cl 0.5000 0.5359(5) 0.1625(14) 0.0175(11) Uani d S 1 Cl
O1 0.0000 -0.0433(16) 0.143(4) 0.013(3) Uani d S 1 O
O2 0.2526(16) 0.2225(11) 0.139(3) 0.021(3) Uani d . 1 O
O3 0.0000 0.133(2) 0.622(5) 0.026(4) Uani d S 1 O

loop_
_atom_site_aniso_label
_atom_site_aniso_U_11
_atom_site_aniso_U_22
_atom_site_aniso_U_33
_atom_site_aniso_U_12
_atom_site_aniso_U_13
_atom_site_aniso_U_23
Re 0.0099(4) 0.0044(5) 0.0119(5) 0.000 0.000 0.0009(5)
Pb 0.0271(5) 0.0122(5) 0.0200(7) 0.000 0.000 -0.0005(5)
Cl 0.0196(19) 0.010(2) 0.022(3) 0.000 0.000 -0.003(2)
O1 0.017(4) 0.007(4) 0.015(5) 0.000 0.000 -0.004(4)
O2 0.015(4) 0.024(7) 0.024(7) -0.006(4) -0.001(5) 0.007(5)
O3 0.032(8) 0.015(8) 0.029(12) 0.000 0.000 0.010(9)

loop_
_atom_type_symbol
_atom_type_description
_atom_type_scat_dispersion_real
_atom_type_scat_dispersion_imag
_atom_type_scat_source
O O 0.0106 0.0060 'International Tables Vol C Tables 4.2.6.8 and 6.1.1.4'
Cl Cl 0.1484 0.1585 'International Tables Vol C Tables 4.2.6.8 and 6.1.1.4'
Re Re -1.0185 7.2310 'International Tables Vol C Tables 4.2.6.8 and 6.1.1.4'
Pb Pb -3.3944 10.1111 'International Tables Vol C Tables 4.2.6.8 and 6.1.1.4'

loop_
_exptl_crystal_face_index_h
_exptl_crystal_face_index_k
_exptl_crystal_face_index_l
_exptl_crystal_face_perp_dist
1.00 0.00 0.00 0.040
-1.00 0.00 0.00 0.040
0.00 0.00 1.00 0.040
0.00 0.00 -1.00 0.040
0.00 1.00 0.00 0.015
0.00 -1.00 0.00 0.015

loop_
_geom_angle_atom_site_label_1
_geom_angle_atom_site_label_2
_geom_angle_atom_site_label_3
_geom_angle_site_symmetry_1
_geom_angle_site_symmetry_3
_geom_angle
_geom_angle_publ_flag
O3 Re O1 . . 106.3(9) yes
O3 Re O2 . . 106.1(6) yes
O1 Re O2 . . 113.3(5) yes
O3 Re O2 . 3 106.1(6) yes
O1 Re O2 . 3 113.3(5) yes
O2 Re O2 . 3 111.0(7) yes
O2 Pb O2 3_655 . 67.3(5) ?
O2 Pb O1 3_655 2_554 73.8(4) ?
O2 Pb O1 . 2_554 73.8(4) ?
O2 Pb Cl 3_655 . 75.0(3) ?
O2 Pb Cl . . 75.0(3) ?
O1 Pb Cl 2_554 . 142.3(4) ?
O2 Pb O2 3_655 1_554 139.5(4) ?
O2 Pb O2 . 1_554 104.8(3) ?
O1 Pb O2 2_554 1_554 66.0(4) ?
Cl Pb O2 . 1_554 143.7(2) ?
O2 Pb O2 3_655 3_654 104.8(3) ?
O2 Pb O2 . 3_654 139.5(4) ?
O1 Pb O2 2_554 3_654 66.0(4) ?
Cl Pb O2 . 3_654 143.7(2) ?
O2 Pb O2 1_554 3_654 54.2(4) ?
O2 Pb Cl 3_655 2_664 73.4(2) ?
O2 Pb Cl . 2_664 135.6(3) ?
O1 Pb Cl 2_554 2_664 114.32(10) ?
Cl Pb Cl . 2_664 75.63(6) ?
O2 Pb Cl 1_554 2_664 118.6(2) ?
O2 Pb Cl 3_654 2_664 69.9(2) ?
O2 Pb Cl 3_655 2_564 135.6(3) ?
O2 Pb Cl . 2_564 73.4(2) ?
O1 Pb Cl 2_554 2_564 114.34(10) ?
Cl Pb Cl . 2_564 75.63(6) ?
O2 Pb Cl 1_554 2_564 69.9(2) ?
O2 Pb Cl 3_654 2_564 118.6(2) ?
Cl Pb Cl 2_664 2_564 128.95(17) ?
O2 Pb Cl 3_655 1_554 144.4(2) ?
O2 Pb Cl . 1_554 144.4(2) ?
O1 Pb Cl 2_554 1_554 122.1(4) ?
Cl Pb Cl . 1_554 95.58(15) ?
O2 Pb Cl 1_554 1_554 63.0(2) ?
O2 Pb Cl 3_654 1_554 63.0(2) ?
Cl Pb Cl 2_664 1_554 70.95(7) ?
Cl Pb Cl 2_564 1_554 70.95(7) ?
Pb Cl Pb . 2_665 110.75(11) ?
Pb Cl Pb . 2_565 110.75(11) ?
Pb Cl Pb 2_665 2_565 128.95(17) ?
Pb Cl Pb . 1_556 95.58(15) ?
Pb Cl Pb 2_665 1_556 102.10(12) ?
Pb Cl Pb 2_565 1_556 102.10(12) ?
Re O1 Pb . 2 157.1(9) ?
Re O2 Pb . . 148.1(7) ?
Re O2 Pb . 1_556 106.9(6) ?
Pb O2 Pb . 1_556 104.8(3) ?

loop_
_geom_bond_atom_site_label_1
_geom_bond_atom_site_label_2
_geom_bond_site_symmetry_2
_geom_bond_distance
_geom_bond_publ_flag
Re O3 . 1.67(2) yes
Re O1 . 1.718(15) yes
Re O2 . 1.741(10) yes
Re O2 3 1.741(10) ?
Pb O2 3_655 2.537(12) ?
Pb O2 . 2.537(12) yes
Pb O1 2_554 2.657(16) yes
Pb Cl . 2.834(6) yes
Pb O2 1_554 3.084(13) yes
Pb O2 3_654 3.084(13) ?
Pb Cl 2_664 3.147(2) yes
Pb Cl 2_564 3.147(2) ?
Pb Cl 1_554 3.186(6) yes
Cl Pb 2_665 3.147(2) ?
Cl Pb 2_565 3.147(2) ?
Cl Pb 1_556 3.186(6) ?
O1 Pb 2 2.657(16) ?
O2 Pb 1_556 3.084(13) ?
